data_7223470
loop_
_publ_author_name
'McKellar, Scott C.'
'Sotelo, Jorge'
'Mowat, John P. S.'
'Wright, Paul A.'
'Moggach, Stephen A.'

_publ_section_title
;
 Perfluorocarbon liquid under pressure: a medium for gas delivery
;
_journal_issue 8
_journal_name_full CrystEngComm
_journal_page_first 1273
_journal_paper_doi 10.1039/C5CE01989C
_journal_volume 18
_journal_year 2016
_chemical_formula_moiety 'C12 H6 O6 Sc1'
_chemical_formula_sum 'C12 H6 O6 Sc'
_chemical_formula_weight 291.13
_chemical_name_common Sc2BDC3
_chemical_name_systematic catena-(tris(m4-Terephthalato)-di-scandium)
_space_group_IT_number 70
_symmetry_cell_setting orthorhombic
_symmetry_space_group_name_Hall '-F 2uv 2vw'
_symmetry_space_group_name_H-M 'F d d d :2'
_atom_sites_solution_hydrogens difmap
_atom_sites_solution_primary other
_audit_creation_date 15-05-19
_audit_creation_method CRYSTALS_ver_14.40
_audit_update_record
;
2015-06-09 deposited with the CCDC.
2015-12-13 downloaded from the CCDC.
;
_cell_angle_alpha 90
_cell_angle_beta 90
_cell_angle_gamma 90
_cell_formula_units_Z 16
_cell_length_a 8.785(6)
_cell_length_b 20.810(14)
_cell_length_c 34.48(2)
_cell_measurement_reflns_used 2214
_cell_measurement_temperature 293
_cell_measurement_theta_max 21
_cell_measurement_theta_min 2
_cell_volume 6303(7)
_computing_cell_refinement 'Apex2 (Bruker AXS, 2006)'
_computing_data_collection 'Apex2 (Bruker AXS, 2006)'
_computing_data_reduction 'USER DEFINED DATA REDUCTION'
_computing_molecular_graphics 'CAMERON (Watkin et al., 1996)'
_computing_publication_material 'CRYSTALS (Betteridge et al., 2003)'
_computing_structure_refinement 'CRYSTALS (Betteridge et al., 2003)'
_computing_structure_solution 'Superflip (Palatinus & Chapuis, 2007)'
_diffrn_ambient_temperature 293
_diffrn_measured_fraction_theta_full 0.999
_diffrn_measured_fraction_theta_max 0.999
_diffrn_measurement_device Area
_diffrn_measurement_device_type 'Bruker Kappa Apex2'
_diffrn_measurement_method \w
_diffrn_radiation_monochromator graphite
_diffrn_radiation_type 'Mo K\a'
_diffrn_radiation_wavelength 0.71073
_diffrn_reflns_av_R_equivalents 0.059
_diffrn_reflns_limit_h_max 8
_diffrn_reflns_limit_h_min -8
_diffrn_reflns_limit_k_max 20
_diffrn_reflns_limit_k_min -20
_diffrn_reflns_limit_l_max 34
_diffrn_reflns_limit_l_min -34
_diffrn_reflns_number 5977
_diffrn_reflns_theta_full 20.813
_diffrn_reflns_theta_max 20.813
_diffrn_reflns_theta_min 2.286
_diffrn_standards_number 0
_exptl_absorpt_coefficient_mu 0.481
_exptl_absorpt_correction_T_max 0.95
_exptl_absorpt_correction_T_min 0.83
_exptl_absorpt_correction_type multi-scan
_exptl_absorpt_process_details 'SADABS (Siemens, 1996)'
_exptl_crystal_colour colourless
_exptl_crystal_density_diffrn 1.227
_exptl_crystal_density_method 'not measured'
_exptl_crystal_description block
_exptl_crystal_F_000 2352
_exptl_crystal_size_max 0.200
_exptl_crystal_size_mid 0.200
_exptl_crystal_size_min 0.100
_refine_diff_density_max 0.35
_refine_diff_density_min -0.32
_refine_ls_extinction_method None
_refine_ls_goodness_of_fit_ref 0.9995
_refine_ls_hydrogen_treatment constr
_refine_ls_matrix_type full
_refine_ls_number_parameters 88
_refine_ls_number_reflns 823
_refine_ls_number_restraints 0
_refine_ls_R_factor_all 0.0449
_refine_ls_R_factor_gt 0.0305
_refine_ls_shift/su_max 0.0008664
_refine_ls_shift/su_mean 0.0000407
_refine_ls_structure_factor_coef Fsqd
_refine_ls_weighting_details
;
 Method= Quasi-Unit weights 
 W = 1.0 or 1./2F 
;
_refine_ls_weighting_scheme calc
_refine_ls_wR_factor_all 0.0643
_refine_ls_wR_factor_gt 0.0594
_refine_ls_wR_factor_ref 0.0643
_reflns_limit_h_max 8
_reflns_limit_h_min 0
_reflns_limit_k_max 20
_reflns_limit_k_min 0
_reflns_limit_l_max 34
_reflns_limit_l_min 0
_reflns_number_gt 658
_reflns_number_total 831
_reflns_threshold_expression I>2.0\s(I)
_oxford_diffrn_Wilson_B_factor 1.01
_oxford_diffrn_Wilson_scale 593.62
_oxford_refine_ls_r_factor_ref 0.0449
_oxford_refine_ls_scale 0.044996(10)
_oxford_reflns_number_all 823
_oxford_reflns_threshold_expression_ref I>-3.0\s(I)
_oxford_structure_analysis_title 'ST3023_0m in Fddd'
_cod_data_source_file c5ce01989c2.cif
_cod_data_source_block RTRP
_cod_depositor_comments
;
The following automatic conversions were performed:

'_atom_sites_solution_primary' value 'Other' changed to 'other'
according to
/usr/data/users/saulius/crontab/automatic-downloads/rss-feeds/RSC/lib/dictionaries/cif_core.dic
dictionary named 'cif_core.dic' version 2.4.2 from 2011-04-26.

Automatic conversion script
Id: cif_fix_values 4268 2015-11-12 08:31:59Z antanas 

 Adding full bibliography for 7223470--7223472.cif.
;
_cod_original_sg_symbol_H-M 'F d d d '
_cod_original_formula_sum 'C12 H6 O6 Sc1'
_cod_database_code 7223470

loop_
_symmetry_equiv_pos_as_xyz
x,y,z
-x,-y,-z
x,y+1/2,z+1/2
-x,-y+1/2,-z+1/2
x+1/2,y,z+1/2
-x+1/2,-y,-z+1/2
x+1/2,y+1/2,z
-x+1/2,-y+1/2,-z
x+3/4,-y,z+3/4
-x+3/4,y,-z+3/4
x+3/4,-y+1/2,z+5/4
-x+3/4,y+1/2,-z+5/4
x+5/4,-y,z+5/4
-x+5/4,y,-z+5/4
x+5/4,-y+1/2,z+3/4
-x+5/4,y+1/2,-z+3/4
-x+1/4,-y+1/4,z
x+1/4,y+1/4,-z
-x+1/4,-y+3/4,z+1/2
x+1/4,y+3/4,-z+1/2
-x+3/4,-y+1/4,z+1/2
x+3/4,y+1/4,-z+1/2
-x+3/4,-y+3/4,z
x+3/4,y+3/4,-z
x,-y+1/4,-z+1/4
-x,y+1/4,z+1/4
x,-y+3/4,-z+3/4
-x,y+3/4,z+3/4
x+1/2,-y+1/4,-z+3/4
-x+1/2,y+1/4,z+3/4
x+1/2,-y+3/4,-z+1/4
-x+1/2,y+3/4,z+1/4

loop_
_atom_site_label
_atom_site_type_symbol
_atom_site_fract_x
_atom_site_fract_y
_atom_site_fract_z
_atom_site_U_iso_or_equiv
_atom_site_occupancy
_atom_site_adp_type
_atom_site_refinement_flags_posn
_atom_site_refinement_flags_adp
Sc1 Sc 0.3750 0.3750 0.63579(2) 0.0125 1.0000 Uani S T
O1 O 0.2413(3) 0.33339(12) 0.67955(6) 0.0310 1.0000 Uani . .
C1 C 0.1025(4) 0.31979(16) 0.68231(9) 0.0266 1.0000 Uani . .
O2 O 0.0045(3) 0.33425(13) 0.65734(6) 0.0408 1.0000 Uani . .
C2 C 0.0494(4) 0.28366(17) 0.71756(9) 0.0284 1.0000 Uani . .
C3 C 0.1520(4) 0.26415(19) 0.74520(10) 0.0462 1.0000 Uani . .
C4 C 0.1029(4) 0.2310(2) 0.77766(10) 0.0474 1.0000 Uani . .
O3 O 0.2452(3) 0.45827(10) 0.63537(7) 0.0364 1.0000 Uani . .
C5 C 0.1250 0.4862(2) 0.6250 0.0274 1.0000 Uani S T
C6 C 0.1250 0.5586(2) 0.6250 0.0302 1.0000 Uani S T
C7 C 0.2600(4) 0.59161(15) 0.62533(14) 0.0468 1.0000 Uani . .
H31 H 0.2570 0.2734 0.7421 0.0613 1.0000 Uiso R .
H41 H 0.1743 0.2179 0.7967 0.0608 1.0000 Uiso R .
H71 H 0.3539 0.5691 0.6266 0.0704 1.0000 Uiso R .

loop_
_atom_site_aniso_label
_atom_site_aniso_U_11
_atom_site_aniso_U_22
_atom_site_aniso_U_33
_atom_site_aniso_U_23
_atom_site_aniso_U_13
_atom_site_aniso_U_12
Sc1 0.0131(4) 0.0119(4) 0.0124(5) 0.0000 0.0000 -0.0002(4)
O1 0.0199(15) 0.0492(16) 0.0239(13) 0.0179(11) 0.0015(11) -0.0071(12)
C1 0.024(2) 0.033(2) 0.023(2) 0.0132(16) 0.0006(18) -0.0033(17)
O2 0.0218(14) 0.0715(19) 0.0290(13) 0.0348(14) -0.0053(13) -0.0003(13)
C2 0.0196(19) 0.044(2) 0.0217(19) 0.0189(17) 0.0000(17) -0.0034(18)
C3 0.016(2) 0.083(3) 0.040(2) 0.036(2) -0.005(2) -0.010(2)
C4 0.020(2) 0.089(3) 0.034(2) 0.039(2) -0.0063(18) -0.007(2)
O3 0.0245(13) 0.0147(11) 0.0700(19) -0.0024(12) -0.0077(13) 0.0051(11)
C5 0.023(3) 0.014(2) 0.045(3) 0.0000 0.004(3) 0.0000
C6 0.023(3) 0.013(3) 0.055(3) 0.0000 -0.002(3) 0.0000
C7 0.0147(18) 0.0151(15) 0.110(3) -0.006(2) -0.001(2) 0.0023(15)

loop_
_atom_type_symbol
_atom_type_scat_dispersion_real
_atom_type_scat_dispersion_imag
_atom_type_scat_Cromer_Mann_a1
_atom_type_scat_Cromer_Mann_b1
_atom_type_scat_Cromer_Mann_a2
_atom_type_scat_Cromer_Mann_b2
_atom_type_scat_Cromer_Mann_a3
_atom_type_scat_Cromer_Mann_b3
_atom_type_scat_Cromer_Mann_a4
_atom_type_scat_Cromer_Mann_b4
_atom_type_scat_Cromer_Mann_c
_atom_type_scat_source
C 0.0033 0.0016 2.3100 20.8439 1.0200 10.2075 1.5886 0.5687 0.8650 51.6512 0.2156 'International Tables Vol C 4.2.6.8 and 6.1.1.4'
H 0.0000 0.0000 0.4930 10.5109 0.3229 26.1257 0.1402 3.1424 0.0408 57.7998 0.0030 'International Tables Vol C 4.2.6.8 and 6.1.1.4'
O 0.0106 0.0060 3.0485 13.2771 2.2868 5.7011 1.5463 0.3239 0.8670 32.9089 0.2508 'International Tables Vol C 4.2.6.8 and 6.1.1.4'
Sc 0.2519 0.3716 9.1890 9.0213 7.3679 0.5729 1.6409 136.1080 1.4680 51.3531 1.3329 'International Tables Vol C 4.2.6.8 and 6.1.1.4'

loop_
_geom_angle_atom_site_label_1
_geom_angle_site_symmetry_1
_geom_angle_atom_site_label_2
_geom_angle_atom_site_label_3
_geom_angle_site_symmetry_3
_geom_angle
_geom_angle_publ_flag
O1 23_555 Sc1 O3 23_555 92.40(11) yes
O1 23_555 Sc1 O2 31_556 92.30(10) yes
O3 23_555 Sc1 O2 31_556 92.02(10) yes
O1 23_555 Sc1 O2 14_455 179.57(9) yes
O3 23_555 Sc1 O2 14_455 87.40(10) yes
O2 31_556 Sc1 O2 14_455 87.32(15) yes
O1 23_555 Sc1 O1 . 88.07(14) yes
O3 23_555 Sc1 O1 . 88.17(9) yes
O2 31_556 Sc1 O1 . 179.57(9) yes
O2 14_455 Sc1 O1 . 92.30(10) yes
O1 23_555 Sc1 O3 . 88.17(11) yes
O3 23_555 Sc1 O3 . 179.21(14) yes
O2 31_556 Sc1 O3 . 87.40(11) yes
O2 14_455 Sc1 O3 . 92.02(11) yes
O1 . Sc1 O3 . 92.40(11) yes
Sc1 . O1 C1 . 133.7(2) yes
O1 . C1 O2 . 124.1(3) yes
O1 . C1 C2 . 118.4(3) yes
O2 . C1 C2 . 117.5(3) yes
Sc1 14_455 O2 C1 . 167.3(2) yes
C1 . C2 C4 4_556 120.5(3) yes
C1 . C2 C3 . 120.3(3) yes
C4 4_556 C2 C3 . 119.2(3) yes
C2 . C3 C4 . 120.3(3) yes
C2 . C3 H31 . 120.0 no
C4 . C3 H31 . 119.7 no
C3 . C4 C2 4_556 120.5(3) yes
C3 . C4 H41 . 119.9 no
C2 4_556 C4 H41 . 119.6 no
Sc1 . O3 C5 . 148.2(2) yes
O3 . C5 O3 14_455 124.9(4) yes
O3 . C5 C6 . 117.6(2) yes
O3 14_455 C5 C6 . 117.6(2) yes
C5 . C6 C7 14_455 120.09(19) yes
C5 . C6 C7 . 120.09(19) yes
C7 14_455 C6 C7 . 119.8(4) yes
C7 25_566 C7 C6 . 120.07(19) yes
C7 25_566 C7 H71 . 119.6 no
C6 . C7 H71 . 120.3 no

loop_
_geom_bond_atom_site_label_1
_geom_bond_atom_site_label_2
_geom_bond_site_symmetry_2
_geom_bond_distance
_geom_bond_publ_flag
Sc1 O1 23_555 2.099(2) yes
Sc1 O3 23_555 2.075(2) yes
Sc1 O2 31_556 2.056(2) yes
Sc1 O2 14_455 2.056(2) yes
Sc1 O1 . 2.099(2) yes
Sc1 O3 . 2.075(2) yes
O1 C1 . 1.255(4) yes
C1 O2 . 1.254(4) yes
C1 C2 . 1.504(4) yes
C2 C4 4_556 1.382(5) yes
C2 C3 . 1.373(5) yes
C3 C4 . 1.384(5) yes
C3 H31 . 0.949 no
C4 H41 . 0.949 no
O3 C5 . 1.257(3) yes
C5 C6 . 1.506(6) yes
C6 C7 14_455 1.371(4) yes
C6 C7 . 1.371(4) yes
C7 C7 25_566 1.390(6) yes
C7 H71 . 0.949 no
